data_7155808
loop_
_publ_author_name
'Xi, Yang'
'Zhu, Guohao'
'Tang, Luning'
'Ma, shihan'
'Zhang, Dongming'
'Zhang, Rong'
'He, Guangke'
'Zhu, Hongjun'

_publ_section_title
;
 Highly regio- and stereoselective trans-iodofluorination of ynamides
 enabling the synthesis of (E)-\a-fluoro-\b-iodoenamides
;
_journal_name_full 'Org. Biomol. Chem.'
_journal_paper_doi 10.1039/C7OB01470H
_journal_year 2017
_chemical_formula_sum 'C22 H19 F I N O2 S'
_chemical_formula_weight 507.34
_chemical_name_systematic
; 
 ? 
;
_space_group_IT_number 4
_symmetry_cell_setting monoclinic
_symmetry_space_group_name_Hall 'P 2yb'
_symmetry_space_group_name_H-M 'P 1 21 1'
_atom_sites_solution_hydrogens geom
_atom_sites_solution_primary direct
_atom_sites_solution_secondary difmap
_audit_creation_method SHELXL-97
_audit_update_record
;
2017-06-08 deposited with the CCDC.
2017-08-09 downloaded from the CCDC.
;
_cell_angle_alpha 90.00
_cell_angle_beta 109.99(3)
_cell_angle_gamma 90.00
_cell_formula_units_Z 2
_cell_length_a 11.270(2)
_cell_length_b 7.5710(15)
_cell_length_c 13.366(3)
_cell_measurement_reflns_used 25
_cell_measurement_temperature 293(2)
_cell_measurement_theta_max 13
_cell_measurement_theta_min 9
_cell_volume 1071.7(4)
_computing_structure_refinement 'SHELXL-97 (Sheldrick, 1997)'
_computing_structure_solution 'SHELXS-97 (Sheldrick, 1990)'
_diffrn_ambient_temperature 293(2)
_diffrn_measured_fraction_theta_full 0.998
_diffrn_measured_fraction_theta_max 0.998
_diffrn_measurement_device_type 'Nonius CAD4'
_diffrn_measurement_method \w/2\q
_diffrn_radiation_monochromator graphite
_diffrn_radiation_source 'fine-focus sealed tube'
_diffrn_radiation_type MoK\a
_diffrn_radiation_wavelength 0.71073
_diffrn_reflns_av_R_equivalents 0.0937
_diffrn_reflns_av_sigmaI/netI 0.0583
_diffrn_reflns_limit_h_max 13
_diffrn_reflns_limit_h_min 0
_diffrn_reflns_limit_k_max 9
_diffrn_reflns_limit_k_min -9
_diffrn_reflns_limit_l_max 15
_diffrn_reflns_limit_l_min -16
_diffrn_reflns_number 4145
_diffrn_reflns_theta_full 25.40
_diffrn_reflns_theta_max 25.40
_diffrn_reflns_theta_min 1.62
_diffrn_standards_decay_% 1
_diffrn_standards_interval_count 200
_diffrn_standards_interval_time 2h
_diffrn_standards_number 3
_exptl_absorpt_coefficient_mu 1.617
_exptl_absorpt_correction_T_max 0.8550
_exptl_absorpt_correction_T_min 0.7381
_exptl_absorpt_correction_type psi-scan
_exptl_crystal_density_diffrn 1.572
_exptl_crystal_density_method 'not measured'
_exptl_crystal_F_000 504
_exptl_crystal_size_max 0.20
_exptl_crystal_size_mid 0.20
_exptl_crystal_size_min 0.10
_refine_diff_density_max 0.507
_refine_diff_density_min -0.732
_refine_diff_density_rms 0.092
_refine_ls_abs_structure_details 'Flack H D (1983), Acta Cryst. A39, 876-881'
_refine_ls_abs_structure_Flack 0.01(4)
_refine_ls_extinction_method none
_refine_ls_goodness_of_fit_ref 1.003
_refine_ls_hydrogen_treatment constr
_refine_ls_matrix_type full
_refine_ls_number_parameters 253
_refine_ls_number_reflns 3936
_refine_ls_number_restraints 2
_refine_ls_restrained_S_all 1.002
_refine_ls_R_factor_all 0.0690
_refine_ls_R_factor_gt 0.0521
_refine_ls_shift/su_max 0.001
_refine_ls_shift/su_mean 0.000
_refine_ls_structure_factor_coef Fsqd
_refine_ls_weighting_details 'calc w=1/[\s^2^(Fo^2^)+(0.0940P)^2^+0.0000P] where P=(Fo^2^+2Fc^2^)/3'
_refine_ls_weighting_scheme calc
_refine_ls_wR_factor_gt 0.1334
_refine_ls_wR_factor_ref 0.1454
_reflns_number_gt 3129
_reflns_number_total 3936
_reflns_threshold_expression >2sigma(I)
_cod_data_source_file c7ob01470h2.cif
_cod_data_source_block x
_cod_depositor_comments
;
The following automatic conversions were performed:

'_symmetry_cell_setting' value 'Monoclinic' changed to 'monoclinic'
according to
/home/data/users/saulius/crontab/automatic-downloads/rss-feeds/RSC/lib/dictionaries/cif_core.dic
dictionary named 'cif_core.dic' version 2.4.2 from 2011-04-26.

Automatic conversion script
Id: cif_fix_values 4973 2017-02-22 13:04:09Z antanas 
;
_cod_original_sg_symbol_H-M P21
_cod_database_code 7155808

loop_
_symmetry_equiv_pos_as_xyz
'x, y, z'
'-x, y+1/2, -z'

loop_
_atom_site_label
_atom_site_type_symbol
_atom_site_fract_x
_atom_site_fract_y
_atom_site_fract_z
_atom_site_U_iso_or_equiv
_atom_site_adp_type
_atom_site_occupancy
_atom_site_symmetry_multiplicity
_atom_site_calc_flag
_atom_site_refinement_flags
I I 0.60963(5) 0.67212(10) -0.00605(4) 0.0538(2) Uani 1 1 d .
S S 0.5265(2) 0.4893(3) 0.27757(18) 0.0441(5) Uani 1 1 d .
F F 0.8093(5) 0.5012(8) 0.3099(4) 0.0565(14) Uani 1 1 d .
O1 O 0.4037(6) 0.5656(11) 0.2482(6) 0.068(2) Uani 1 1 d .
C1 C 0.5892(7) 0.4767(11) 0.4170(6) 0.0388(18) Uani 1 1 d .
C2 C 0.5327(11) 0.5734(15) 0.4785(9) 0.061(3) Uani 1 1 d .
H2A H 0.4600 0.6393 0.4462 0.073 Uiso 1 1 calc R
O2 O 0.5458(6) 0.3234(9) 0.2347(5) 0.0558(16) Uani 1 1 d .
N N 0.6153(6) 0.6306(9) 0.2410(5) 0.0362(19) Uani 1 1 d .
C3 C 0.5868(12) 0.5684(15) 0.5863(9) 0.068(3) Uani 1 1 d .
H3A H 0.5486 0.6316 0.6268 0.081 Uiso 1 1 calc R
C4 C 0.6961(9) 0.4737(12) 0.6395(8) 0.050(2) Uani 1 1 d .
C5 C 0.7458(9) 0.3789(14) 0.5755(7) 0.051(2) Uani 1 1 d .
H5A H 0.8179 0.3119 0.6078 0.062 Uiso 1 1 calc R
C6 C 0.6947(8) 0.3779(12) 0.4672(7) 0.046(2) Uani 1 1 d .
H6A H 0.7315 0.3104 0.4274 0.055 Uiso 1 1 calc R
C7 C 0.7553(14) 0.469(2) 0.7581(9) 0.090(4) Uani 1 1 d .
H7A H 0.8294 0.3964 0.7777 0.135 Uiso 1 1 calc R
H7B H 0.6962 0.4221 0.7885 0.135 Uiso 1 1 calc R
H7C H 0.7784 0.5872 0.7843 0.135 Uiso 1 1 calc R
C8 C 0.6017(9) 0.8247(13) 0.2583(7) 0.048(2) Uani 1 1 d .
H8A H 0.5434 0.8410 0.2967 0.058 Uiso 1 1 calc R
H8B H 0.5663 0.8828 0.1898 0.058 Uiso 1 1 calc R
C9 C 0.7264(9) 0.9097(12) 0.3200(9) 0.055(2) Uani 1 1 d .
C10 C 0.7897(12) 1.0037(17) 0.2657(12) 0.077(3) Uani 1 1 d .
H10A H 0.7553 1.0158 0.1921 0.092 Uiso 1 1 calc R
C11 C 0.9088(15) 1.083(2) 0.3234(19) 0.118(7) Uani 1 1 d U
H11A H 0.9531 1.1490 0.2894 0.142 Uiso 1 1 calc R
C12 C 0.9536(16) 1.056(2) 0.429(2) 0.130(8) Uani 1 1 d U
H12A H 1.0342 1.0984 0.4661 0.156 Uiso 1 1 calc R
C13 C 0.8914(16) 0.973(2) 0.4869(15) 0.117(7) Uani 1 1 d .
H13A H 0.9242 0.9691 0.5609 0.141 Uiso 1 1 calc R
C14 C 0.7735(12) 0.8926(16) 0.4288(11) 0.083(4) Uani 1 1 d .
H14A H 0.7291 0.8293 0.4641 0.100 Uiso 1 1 calc R
C15 C 0.7196(7) 0.5690(12) 0.2208(7) 0.0419(19) Uani 1 1 d .
C16 C 0.7449(7) 0.5708(11) 0.1317(7) 0.0372(18) Uani 1 1 d .
C17 C 0.8668(8) 0.5144(12) 0.1249(7) 0.045(2) Uani 1 1 d .
C18 C 0.8722(10) 0.3944(15) 0.0489(8) 0.061(3) Uani 1 1 d .
H18A H 0.7977 0.3542 -0.0014 0.073 Uiso 1 1 calc R
C19 C 0.9891(12) 0.3316(17) 0.0463(9) 0.076(3) Uani 1 1 d .
H19A H 0.9929 0.2473 -0.0032 0.092 Uiso 1 1 calc R
C20 C 1.0961(12) 0.399(2) 0.1189(11) 0.087(4) Uani 1 1 d .
H20A H 1.1741 0.3630 0.1167 0.105 Uiso 1 1 calc R
C21 C 1.0930(9) 0.5138(14) 0.1922(9) 0.061(3) Uani 1 1 d .
H21A H 1.1680 0.5550 0.2416 0.073 Uiso 1 1 calc R
C22 C 0.9785(9) 0.5730(15) 0.1959(8) 0.055(2) Uani 1 1 d .
H22A H 0.9775 0.6544 0.2477 0.066 Uiso 1 1 calc R

loop_
_atom_site_aniso_label
_atom_site_aniso_U_11
_atom_site_aniso_U_22
_atom_site_aniso_U_33
_atom_site_aniso_U_23
_atom_site_aniso_U_13
_atom_site_aniso_U_12
I 0.0423(3) 0.0757(4) 0.0395(3) 0.0059(4) 0.00890(19) 0.0046(4)
S 0.0270(10) 0.0608(14) 0.0442(12) 0.0029(10) 0.0119(9) -0.0034(9)
F 0.037(3) 0.089(4) 0.043(3) 0.016(3) 0.014(2) 0.017(3)
O1 0.022(3) 0.099(5) 0.081(5) 0.019(4) 0.015(3) 0.009(3)
C1 0.035(4) 0.040(4) 0.042(4) 0.010(4) 0.015(4) 0.001(4)
C2 0.066(7) 0.067(6) 0.063(6) 0.014(5) 0.041(5) 0.023(5)
O2 0.048(4) 0.064(4) 0.054(4) -0.008(3) 0.015(3) -0.011(3)
N 0.028(3) 0.043(6) 0.040(3) 0.006(3) 0.015(3) 0.002(3)
C3 0.094(9) 0.053(6) 0.073(7) -0.004(5) 0.050(7) 0.019(6)
C4 0.061(6) 0.040(5) 0.055(5) -0.001(4) 0.028(5) -0.013(4)
C5 0.043(5) 0.063(6) 0.049(5) 0.016(4) 0.017(4) 0.001(4)
C6 0.046(5) 0.048(5) 0.053(5) -0.007(4) 0.027(4) -0.008(4)
C7 0.095(10) 0.119(11) 0.048(6) -0.006(7) 0.016(6) -0.014(8)
C8 0.046(5) 0.046(5) 0.052(5) 0.006(4) 0.016(4) 0.014(5)
C9 0.046(5) 0.039(5) 0.076(7) 0.006(5) 0.017(5) 0.015(4)
C10 0.073(8) 0.065(7) 0.100(9) 0.009(7) 0.040(7) -0.001(6)
C11 0.071(10) 0.054(8) 0.23(2) -0.014(12) 0.057(12) -0.007(7)
C12 0.066(10) 0.063(10) 0.24(2) -0.010(14) 0.029(14) 0.004(8)
C13 0.098(12) 0.066(9) 0.132(14) -0.033(9) -0.032(11) 0.029(8)
C14 0.074(8) 0.063(7) 0.085(9) -0.005(6) -0.010(7) 0.006(6)
C15 0.031(4) 0.050(5) 0.042(5) 0.001(4) 0.009(4) -0.002(4)
C16 0.033(4) 0.034(4) 0.048(5) -0.010(4) 0.018(4) -0.005(3)
C17 0.040(5) 0.055(6) 0.049(5) 0.006(4) 0.025(4) 0.005(4)
C18 0.061(6) 0.075(7) 0.050(5) -0.023(5) 0.023(5) 0.005(5)
C19 0.080(8) 0.085(8) 0.073(7) -0.017(6) 0.039(7) 0.024(7)
C20 0.066(8) 0.102(10) 0.107(11) 0.005(8) 0.048(8) 0.028(7)
C21 0.037(5) 0.070(7) 0.082(7) -0.004(6) 0.028(5) 0.002(5)
C22 0.037(5) 0.076(6) 0.057(6) -0.001(5) 0.021(4) -0.003(5)

loop_
_atom_type_symbol
_atom_type_description
_atom_type_scat_dispersion_real
_atom_type_scat_dispersion_imag
_atom_type_scat_source
C C 0.0033 0.0016 'International Tables Vol C Tables 4.2.6.8 and 6.1.1.4'
H H 0.0000 0.0000 'International Tables Vol C Tables 4.2.6.8 and 6.1.1.4'
N N 0.0061 0.0033 'International Tables Vol C Tables 4.2.6.8 and 6.1.1.4'
O O 0.0106 0.0060 'International Tables Vol C Tables 4.2.6.8 and 6.1.1.4'
F F 0.0171 0.0103 'International Tables Vol C Tables 4.2.6.8 and 6.1.1.4'
S S 0.1246 0.1234 'International Tables Vol C Tables 4.2.6.8 and 6.1.1.4'
I I -0.4742 1.8119 'International Tables Vol C Tables 4.2.6.8 and 6.1.1.4'

loop_
_geom_angle_atom_site_label_1
_geom_angle_atom_site_label_2
_geom_angle_atom_site_label_3
_geom_angle
O1 S O2 120.9(5)
O1 S N 106.6(4)
O2 S N 105.1(4)
O1 S C1 108.3(4)
O2 S C1 108.5(4)
N S C1 106.6(4)
C6 C1 C2 119.2(9)
C6 C1 S 121.1(7)
C2 C1 S 119.6(7)
C3 C2 C1 118.5(10)
C3 C2 H2A 120.8
C1 C2 H2A 120.8
C15 N C8 120.1(7)
C15 N S 119.0(6)
C8 N S 119.0(6)
C2 C3 C4 123.6(9)
C2 C3 H3A 118.2
C4 C3 H3A 118.2
C5 C4 C3 115.4(9)
C5 C4 C7 121.3(10)
C3 C4 C7 123.3(10)
C6 C5 C4 123.4(9)
C6 C5 H5A 118.3
C4 C5 H5A 118.3
C5 C6 C1 119.8(9)
C5 C6 H6A 120.1
C1 C6 H6A 120.1
C4 C7 H7A 109.5
C4 C7 H7B 109.5
H7A C7 H7B 109.5
C4 C7 H7C 109.5
H7A C7 H7C 109.5
H7B C7 H7C 109.5
N C8 C9 112.1(7)
N C8 H8A 109.2
C9 C8 H8A 109.2
N C8 H8B 109.2
C9 C8 H8B 109.2
H8A C8 H8B 107.9
C14 C9 C10 121.7(11)
C14 C9 C8 119.3(10)
C10 C9 C8 119.0(10)
C9 C10 C11 119.4(15)
C9 C10 H10A 120.3
C11 C10 H10A 120.3
C12 C11 C10 116.8(18)
C12 C11 H11A 121.6
C10 C11 H11A 121.6
C11 C12 C13 125.8(18)
C11 C12 H12A 117.1
C13 C12 H12A 117.1
C12 C13 C14 116.9(18)
C12 C13 H13A 121.6
C14 C13 H13A 121.6
C9 C14 C13 119.2(16)
C9 C14 H14A 120.4
C13 C14 H14A 120.4
C16 C15 F 117.8(7)
C16 C15 N 129.7(8)
F C15 N 112.5(7)
C15 C16 C17 123.2(8)
C15 C16 I 118.8(6)
C17 C16 I 117.9(6)
C22 C17 C18 117.6(9)
C22 C17 C16 121.5(8)
C18 C17 C16 120.9(8)
C17 C18 C19 121.1(10)
C17 C18 H18A 119.5
C19 C18 H18A 119.5
C20 C19 C18 117.5(10)
C20 C19 H19A 121.2
C18 C19 H19A 121.2
C21 C20 C19 122.3(10)
C21 C20 H20A 118.9
C19 C20 H20A 118.9
C20 C21 C22 120.1(11)
C20 C21 H21A 119.9
C22 C21 H21A 119.9
C17 C22 C21 121.4(10)
C17 C22 H22A 119.3
C21 C22 H22A 119.3

loop_
_geom_bond_atom_site_label_1
_geom_bond_atom_site_label_2
_geom_bond_distance
I C16 2.093(9)
S O1 1.425(7)
S O2 1.428(7)
S N 1.649(7)
S C1 1.755(8)
F C15 1.371(10)
C1 C6 1.371(12)
C1 C2 1.405(13)
C2 C3 1.360(16)
C2 H2A 0.9300
N C15 1.374(10)
N C8 1.504(13)
C3 C4 1.392(15)
C3 H3A 0.9300
C4 C5 1.374(13)
C4 C7 1.495(15)
C5 C6 1.364(13)
C5 H5A 0.9300
C6 H6A 0.9300
C7 H7A 0.9600
C7 H7B 0.9600
C7 H7C 0.9600
C8 C9 1.509(14)
C8 H8A 0.9700
C8 H8B 0.9700
C9 C14 1.372(16)
C9 C10 1.377(16)
C10 C11 1.43(2)
C10 H10A 0.9300
C11 C12 1.34(3)
C11 H11A 0.9300
C12 C13 1.36(3)
C12 H12A 0.9300
C13 C14 1.427(19)
C13 H13A 0.9300
C14 H14A 0.9300
C15 C16 1.317(11)
C16 C17 1.470(11)
C17 C22 1.365(13)
C17 C18 1.380(13)
C18 C19 1.412(15)
C18 H18A 0.9300
C19 C20 1.363(17)
C19 H19A 0.9300
C20 C21 1.319(17)
C20 H20A 0.9300
C21 C22 1.383(13)
C21 H21A 0.9300
C22 H22A 0.9300

loop_
_geom_torsion_atom_site_label_1
_geom_torsion_atom_site_label_2
_geom_torsion_atom_site_label_3
_geom_torsion_atom_site_label_4
_geom_torsion
O1 S C1 C6 166.9(7)
O2 S C1 C6 34.1(8)
N S C1 C6 -78.6(8)
O1 S C1 C2 -15.0(9)
O2 S C1 C2 -147.9(8)
N S C1 C2 99.4(8)
C6 C1 C2 C3 1.4(15)
S C1 C2 C3 -176.7(9)
O1 S N C15 -155.1(6)
O2 S N C15 -25.6(7)
C1 S N C15 89.4(7)
O1 S N C8 41.0(7)
O2 S N C8 170.4(6)
C1 S N C8 -74.6(7)
C1 C2 C3 C4 0.6(18)
C2 C3 C4 C5 -1.9(16)
C2 C3 C4 C7 179.7(12)
C3 C4 C5 C6 1.2(14)
C7 C4 C5 C6 179.6(10)
C4 C5 C6 C1 0.7(14)
C2 C1 C6 C5 -2.0(13)
S C1 C6 C5 176.1(7)
C15 N C8 C9 -37.6(11)
S N C8 C9 126.2(7)
N C8 C9 C14 -80.3(11)
N C8 C9 C10 100.2(11)
C14 C9 C10 C11 1.4(18)
C8 C9 C10 C11 -179.2(10)
C9 C10 C11 C12 1(2)
C10 C11 C12 C13 -5(3)
C11 C12 C13 C14 6(3)
C10 C9 C14 C13 -0.5(17)
C8 C9 C14 C13 -179.9(10)
C12 C13 C14 C9 -3(2)
C8 N C15 C16 -79.1(12)
S N C15 C16 117.1(10)
C8 N C15 F 98.9(9)
S N C15 F -64.8(8)
F C15 C16 C17 -4.0(13)
N C15 C16 C17 174.0(8)
F C15 C16 I 179.7(6)
N C15 C16 I -2.4(13)
C15 C16 C17 C22 -47.9(13)
I C16 C17 C22 128.4(8)
C15 C16 C17 C18 129.4(10)
I C16 C17 C18 -54.2(11)
C22 C17 C18 C19 1.4(16)
C16 C17 C18 C19 -176.1(10)
C17 C18 C19 C20 -2.5(19)
C18 C19 C20 C21 3(2)
C19 C20 C21 C22 -2(2)
C18 C17 C22 C21 -0.3(15)
C16 C17 C22 C21 177.1(9)
C20 C21 C22 C17 0.4(17)
